data_9002530
loop_
_publ_author_name
'Armbruster, T.'
'Kohler, T.'
'Libowitzky, E.'
'Friedrich, A.'
'Miletich, R.'
'Kunz, M.'
'Medenbach, O.'
'Gutzmer, J.'

_publ_section_title
;Structure, compressibility, hydrogen bonding, and dehydration of the
 tetragonal Mn3+ hydrogarnet, henritermierite Sample: T = 100 K
;
_journal_name_full 'American Mineralogist'
_journal_page_first 147
_journal_page_last 158
_journal_volume 86
_journal_year 2001
_chemical_formula_sum 'Al0.066 Ca3 H3.8 Mn1.934 O11.992 Si2.044'
_chemical_name_mineral Henritermierite
_space_group_IT_number 142
_symmetry_space_group_name_Hall '-I 4bd 2c'
_symmetry_space_group_name_H-M 'I 41/a c d :2'
_cell_angle_alpha 90
_cell_angle_beta 90
_cell_angle_gamma 90
_cell_length_a 12.468
_cell_length_b 12.468
_cell_length_c 11.894
_cell_formula_units_Z 8
_cell_volume 1848.934
_database_code_amcsd 0002619
_diffrn_ambient_temperature 100
_exptl_crystal_density_diffrn 3.459
_cod_original_cell_volume 1848.935
_cod_original_sg_symbol_H-M 'I 41/a c d'
_cod_original_formula_sum '(Mn1.934 Al.066) Ca3 Si2.044 O11.992 H3.8'
_cod_database_code 9002530

loop_
_space_group_symop_operation_xyz
x,y,z
1/2+x,1/2+y,1/2+z
1/4-y,3/4-x,3/4+z
3/4-y,1/4-x,1/4+z
1/4+y,3/4+x,3/4-z
3/4+y,1/4+x,1/4-z
1/4+y,3/4-x,1/4-z
3/4+y,1/4-x,3/4-z
1/4-y,3/4+x,1/4+z
3/4-y,1/4+x,3/4+z
1/2+x,-y,z
+x,1/2-y,1/2+z
1/2-x,y,-z
-x,1/2+y,1/2-z
1/2+x,y,1/2-z
+x,1/2+y,-z
1/2-x,-y,1/2+z
-x,1/2-y,+z
1/4+y,1/4+x,1/4+z
3/4+y,3/4+x,3/4+z
1/4-y,1/4-x,1/4-z
3/4-y,3/4-x,3/4-z
1/4-y,1/4+x,3/4-z
3/4-y,3/4+x,1/4-z
1/4+y,1/4-x,3/4+z
3/4+y,3/4-x,1/4+z
-x,y,1/2+z
1/2-x,1/2+y,+z
x,-y,1/2-z
1/2+x,1/2-y,-z
-x,-y,-z
1/2-x,1/2-y,1/2-z

loop_
_atom_site_aniso_label
_atom_site_aniso_U_11
_atom_site_aniso_U_22
_atom_site_aniso_U_33
_atom_site_aniso_U_12
_atom_site_aniso_U_13
_atom_site_aniso_U_23
Mn1 0.00299 0.00320 0.00265 0.00041 -0.00043 -0.00043
Al1 0.00299 0.00320 0.00265 0.00041 -0.00043 -0.00043
Ca1 0.00340 0.00410 0.00420 0.00000 0.00000 -0.00074
Ca2 0.00454 0.00454 0.00430 -0.00110 0.00000 0.00000
Si1 0.00270 0.00370 0.00300 0.00000 0.00000 -0.00040
O1 0.00570 0.00450 0.00340 -0.00050 0.00020 -0.00080
O2 0.00470 0.00500 0.00490 -0.00110 0.00070 0.00080
O3 0.00580 0.00540 0.00520 -0.00060 0.00130 -0.00030

loop_
_atom_site_label
_atom_site_fract_x
_atom_site_fract_y
_atom_site_fract_z
_atom_site_occupancy
_atom_site_U_iso_or_equiv
Mn1 0.00000 0.00000 0.00000 0.96700 ?
Al1 0.00000 0.00000 0.00000 0.03300 ?
Ca1 0.36177 0.00000 0.25000 1.00000 ?
Ca2 0.00000 0.25000 0.12500 1.00000 ?
Si1 0.11595 0.00000 0.25000 1.00000 ?
O1 0.29522 0.71857 0.09654 1.00000 ?
O2 0.15985 0.55463 0.05400 1.00000 ?
O3 0.44270 0.36010 0.02190 0.95400 ?
Si2 0.50000 0.25000 0.12500 0.04400 0.00507
H3 0.43200 0.35000 0.08300 0.95000 0.02660
O3a 0.45400 0.34700 0.03000 0.04400 0.01001

loop_
_cod_related_entry_id
_cod_related_entry_database
_cod_related_entry_code
1 AMCSD 0002619
